data_1576443
loop_
_publ_author_name
'Kurokawa, Kazuma'
'Kohyama, Aki'
'Kuroda, Yusuke'
'Tao-Kakuyama, Keisuke'
'Takikawa, Hiroshi'
'Takasu, Kiyosei'

_publ_section_title
;
 Self-induced charge transfer activation enables metal-free C-H coupling
 of polycyclic aromatic hydrocarbons under photo irradiation.
;
_journal_issue 10
_journal_name_full 'Chemical science'
_journal_page_first 4942
_journal_page_last 4947
_journal_paper_doi 10.1039/d5sc09144f
_journal_volume 17
_journal_year 2026
_chemical_formula_moiety 'C32 H18 O2, C4 H8 O2'
_chemical_formula_sum 'C36 H26 O4'
_chemical_formula_weight 522.57
_space_group_crystal_system triclinic
_space_group_IT_number 2
_space_group_name_Hall '-P 1'
_space_group_name_H-M_alt 'P -1'
_atom_sites_solution_hydrogens geom
_atom_sites_solution_primary iterative
_audit_creation_date 2024-11-13
_audit_creation_method
;
Olex2 1.3-ac4
(compiled 2020.11.27 svn.r5f609507 for Rigaku Oxford Diffraction, GUI svn.r6214)
;
_audit_update_record
;
2025-10-28 deposited with the CCDC.	2026-02-06 downloaded from the CCDC.
;
_cell_angle_alpha 108.7875(18)
_cell_angle_beta 98.5955(15)
_cell_angle_gamma 94.2027(15)
_cell_formula_units_Z 2
_cell_length_a 8.01237(13)
_cell_length_b 11.7893(2)
_cell_length_c 14.1489(3)
_cell_measurement_reflns_used 12926
_cell_measurement_temperature 93
_cell_measurement_theta_max 71.7200
_cell_measurement_theta_min 3.3420
_cell_volume 1240.52(4)
_computing_cell_refinement 'CrysAlisPro 1.171.41.122a (Rigaku OD, 2021)'
_computing_data_collection 'CrysAlisPro 1.171.41.122a (Rigaku OD, 2021)'
_computing_data_reduction 'CrysAlisPro 1.171.41.122a (Rigaku OD, 2021)'
_computing_molecular_graphics 'Olex2 1.3-ac4 (Dolomanov et al., 2009)'
_computing_publication_material 'Olex2 1.3-ac4 (Dolomanov et al., 2009)'
_computing_structure_refinement 'SHELXL 2018/3 (Sheldrick, 2015)'
_computing_structure_solution 'olex2.solve 1.3-ac4 (Bourhis et al., 2015)'
_diffrn_ambient_temperature 93
_diffrn_detector 'Hybrid Pixel Array Detector'
_diffrn_detector_area_resol_mean 5.8140
_diffrn_detector_type 'Rigaku Saturn724+'
_diffrn_measured_fraction_theta_full 0.983
_diffrn_measured_fraction_theta_max 0.964
_diffrn_measurement_details
;
List of Runs (angles in degrees, time in seconds):

  # Type    Start    End  Width  t~exp~   \w     \q     \k     \f   Frames
#--------------------------------------------------------------------------
  1  \w    -84.00 -26.00   0.50    0.50    --    5.00  50.00  90.00  116
  2  \w    -84.00 -26.00   0.50    0.50    --    5.00  50.00 150.00  116
  3  \w    -84.00 -38.00   0.50    0.50    --    5.00  60.00  30.00   92
  4  \w    -84.00 -26.00   0.50    0.50    --    5.00  50.00   0.00  116
  5  \w    -84.00 -38.00   0.50    0.50    --    5.00  60.00  90.00   92
  6  \w   -136.00  42.00   0.50    0.50    --  -46.90  40.00 173.93  356
  7  \w      4.00  42.00   0.50    0.50    --  -46.90  44.00   1.64   76
  8  \w   -187.00 -26.00   0.50    0.50    --  -97.40  50.00 163.90  322
  9  \w   -187.00  -8.00   0.50    0.50    --  -97.40  30.00   0.00  358
 10  \w   -187.00  -8.00   0.50    0.50    --  -97.40  20.00 120.00  358
 11  \w   -187.00 -37.00   0.50    0.50    --  -97.40  59.00  -7.83  300
 12  \w   -187.00 -37.00   0.50    0.50    --  -97.40  59.00   0.33  300
 13  \w   -187.00 -38.00   0.50    0.50    --  -97.40  60.00 130.59  298
 14  \w   -187.00 -38.00   0.50    0.50    --  -97.40  60.00 112.65  298
 15  \w   -187.00 -37.00   0.50    0.50    --  -97.40  59.00  48.11  300
 16  \w   -187.00 -37.00   0.50    0.50    --  -97.40  59.00  68.04  300
 17  \w   -187.00 -38.00   0.50    0.50    --  -97.40  60.00 178.83  298
 18  \w   -187.00  -8.00   0.50    0.50    --  -97.40  43.00  -8.44  358
 19  \w     14.00  42.00   0.50    0.50    --  -46.90  46.00  86.55   56
;
_diffrn_measurement_device 'four-circle diffractometer'
_diffrn_measurement_device_type 'XtaLAB AFC11 (RCD3): quarter-chi single'
_diffrn_measurement_method '\w scans'
_diffrn_measurement_specimen_support 'Mitegen 50um'
_diffrn_orient_matrix_type 'CrysAlisPro convention (1999,Acta A55,543-557)'
_diffrn_orient_matrix_UB_11 0.1608192000
_diffrn_orient_matrix_UB_12 0.0699770000
_diffrn_orient_matrix_UB_13 0.0769900000
_diffrn_orient_matrix_UB_21 -0.0886564000
_diffrn_orient_matrix_UB_22 -0.0063076000
_diffrn_orient_matrix_UB_23 0.0879139000
_diffrn_orient_matrix_UB_31 0.0688323000
_diffrn_orient_matrix_UB_32 -0.1201727000
_diffrn_orient_matrix_UB_33 -0.0055486000
_diffrn_radiation_collimation 0.3
_diffrn_radiation_monochromator mirror
_diffrn_radiation_probe x-ray
_diffrn_radiation_type 'Cu K\a'
_diffrn_radiation_wavelength 1.54184
_diffrn_reflns_av_R_equivalents 0.0392
_diffrn_reflns_av_unetI/netI 0.0273
_diffrn_reflns_Laue_measured_fraction_full 0.983
_diffrn_reflns_Laue_measured_fraction_max 0.964
_diffrn_reflns_limit_h_max 9
_diffrn_reflns_limit_h_min -9
_diffrn_reflns_limit_k_max 10
_diffrn_reflns_limit_k_min -14
_diffrn_reflns_limit_l_max 17
_diffrn_reflns_limit_l_min -15
_diffrn_reflns_number 18236
_diffrn_reflns_point_group_measured_fraction_full 0.983
_diffrn_reflns_point_group_measured_fraction_max 0.964
_diffrn_reflns_theta_full 67.684
_diffrn_reflns_theta_max 72.032
_diffrn_reflns_theta_min 3.356
_diffrn_source 'Rotating-anode X-ray tube'
_diffrn_source_current 24.0
_diffrn_source_power 1.2
_diffrn_source_target Mo
_diffrn_source_type 'Rigaku (Cu) X-ray Source'
_diffrn_source_voltage 50.0
_exptl_absorpt_coefficient_mu 0.721
_exptl_absorpt_correction_T_max 1.00000
_exptl_absorpt_correction_T_min 0.93067
_exptl_absorpt_correction_type multi-scan
_exptl_absorpt_process_details
;
CrysAlisPro 1.171.41.122a (Rigaku Oxford Diffraction, 2021)
Empirical absorption correction using spherical harmonics,
implemented in SCALE3 ABSPACK scaling algorithm.
;
_exptl_crystal_colour 'clear light brown'
_exptl_crystal_colour_lustre clear
_exptl_crystal_colour_modifier light
_exptl_crystal_colour_primary brown
_exptl_crystal_density_diffrn 1.399
_exptl_crystal_description prism
_exptl_crystal_F_000 548
_exptl_crystal_size_max 0.2
_exptl_crystal_size_mid 0.2
_exptl_crystal_size_min 0.2
_refine_diff_density_max 0.242
_refine_diff_density_min -0.206
_refine_diff_density_rms 0.048
_refine_ls_extinction_coef 0.0039(5)
_refine_ls_extinction_expression Fc^*^=kFc[1+0.001xFc^2^\l^3^/sin(2\q)]^-1/4^
_refine_ls_extinction_method 'SHELXL-2018/3 (Sheldrick 2018)'
_refine_ls_goodness_of_fit_ref 1.076
_refine_ls_hydrogen_treatment constr
_refine_ls_matrix_type full
_refine_ls_number_parameters 366
_refine_ls_number_reflns 4699
_refine_ls_number_restraints 0
_refine_ls_restrained_S_all 1.076
_refine_ls_R_factor_all 0.0408
_refine_ls_R_factor_gt 0.0386
_refine_ls_shift/su_max 0.001
_refine_ls_shift/su_mean 0.000
_refine_ls_structure_factor_coef Fsqd
_refine_ls_weighting_details 'w=1/[\s^2^(Fo^2^)+(0.0744P)^2^+0.2616P] where P=(Fo^2^+2Fc^2^)/3'
_refine_ls_weighting_scheme calc
_refine_ls_wR_factor_gt 0.1161
_refine_ls_wR_factor_ref 0.1187
_reflns_Friedel_coverage 0.000
_reflns_number_gt 4315
_reflns_number_total 4699
_reflns_threshold_expression 'I > 2\s(I)'
_cod_data_source_file d5sc09144f2.cif
_cod_data_source_block 230917kk_auto
_cod_depositor_comments 'Adding full bibliography for 1576439--1576445.cif.'
_cod_database_code 1576443
_shelx_shelxl_version_number 2018/3
_chemical_oxdiff_formula 'C11 H10 N O'
_shelx_space_group_comment
;
The symmetry employed for this shelxl refinement is uniquely defined
by the following loop, which should always be used as a source of
symmetry information in preference to the above space-group names.
They are only intended as comments.
;
_shelx_estimated_absorpt_t_max 0.869
_shelx_estimated_absorpt_t_min 0.869
_reflns_odcompleteness_completeness 98.33
_reflns_odcompleteness_iscentric 1
_reflns_odcompleteness_theta 66.97
_olex2_refinement_description
;
1. Fixed Uiso
 At 1.2 times of:
  All C(H) groups, All C(H,H) groups
 At 1.5 times of:
  All C(H,H,H) groups, All O(H) groups
2.a Secondary CH2 refined with riding coordinates:
 C38(H38A,H38B)
2.b Aromatic/amide H refined with riding coordinates:
 C11(H11), C7(H7), C6(H6), C32(H32), C27(H27), C3(H3), C16(H16), C15(H15),
 C30(H30), C23(H23), C4(H4), C28(H28), C22(H22), C2(H2), C31(H31), C18(H18)
2.c Idealised Me refined as rotating group:
 C40(H40A,H40B,H40C), C39(H39A,H39B,H39C)
2.d Idealised tetrahedral OH refined as rotating group:
 O33(H33), O34(H34)
;
_olex2_submission_special_instructions 'No special instructions were received'
_oxdiff_exptl_absorpt_empirical_details
;
Empirical correction (ABSPACK) includes:
- Absorption correction using spherical harmonics
- Frame scaling
;
_oxdiff_exptl_absorpt_empirical_full_max 1.242
_oxdiff_exptl_absorpt_empirical_full_min 0.837

loop_
_space_group_symop_operation_xyz
'x, y, z'
'-x, -y, -z'

loop_
_atom_site_label
_atom_site_type_symbol
_atom_site_fract_x
_atom_site_fract_y
_atom_site_fract_z
_atom_site_U_iso_or_equiv
_atom_site_adp_type
_atom_site_occupancy
_atom_site_site_symmetry_order
_atom_site_calc_flag
_atom_site_refinement_flags_posn
_atom_site_refinement_flags_adp
_atom_site_refinement_flags_occupancy
_atom_site_disorder_assembly
_atom_site_disorder_group
O33 O 0.31243(10) 0.70316(7) 0.92129(6) 0.0224(2) Uani 1 1 d . . . . .
H33 H 0.389616 0.751593 0.965830 0.034 Uiso 1 1 calc R U . . .
O34 O 0.52565(10) 0.89538(7) 0.83631(6) 0.0225(2) Uani 1 1 d . . . . .
H34 H 0.514586 0.968618 0.847590 0.034 Uiso 1 1 calc R U . . .
C25 C 0.55812(14) 0.41981(10) 0.58471(8) 0.0175(2) Uani 1 1 d . . . . .
C9 C 0.66115(13) 0.76787(10) 0.91346(8) 0.0179(2) Uani 1 1 d . . . . .
C13 C 0.87368(13) 0.85712(10) 1.07042(8) 0.0179(2) Uani 1 1 d . . . . .
C20 C 0.55141(14) 0.66202(10) 0.83369(8) 0.0181(2) Uani 1 1 d . . . . .
C11 C 0.73217(14) 0.98590(10) 0.98950(8) 0.0193(2) Uani 1 1 d . . . . .
H11 H 0.716313 1.064104 0.987209 0.023 Uiso 1 1 calc R U . . .
C7 C 0.81139(14) 0.63696(10) 0.99673(8) 0.0198(2) Uani 1 1 d . . . . .
H7 H 0.754346 0.566581 0.943588 0.024 Uiso 1 1 calc R U . . .
C6 C 0.91928(14) 0.62457(11) 1.07548(9) 0.0210(2) Uani 1 1 d . . . . .
H6 H 0.934218 0.545813 1.076680 0.025 Uiso 1 1 calc R U . . .
C14 C 0.98920(13) 0.84407(10) 1.15237(8) 0.0184(2) Uani 1 1 d . . . . .
C1 C 1.07994(14) 0.94852(11) 1.23123(8) 0.0205(3) Uani 1 1 d . . . . .
C5 C 1.01112(14) 0.72750(11) 1.15680(8) 0.0202(3) Uani 1 1 d . . . . .
C32 C 0.78136(14) 0.37453(11) 0.48394(9) 0.0215(3) Uani 1 1 d . . . . .
H32 H 0.895574 0.389471 0.475812 0.026 Uiso 1 1 calc R U . . .
C27 C 0.21962(14) 0.36785(10) 0.60750(9) 0.0200(2) Uani 1 1 d . . . . .
H27 H 0.106829 0.348609 0.615982 0.024 Uiso 1 1 calc R U . . .
C29 C 0.44503(14) 0.32486(10) 0.50787(8) 0.0193(2) Uani 1 1 d . . . . .
C17 C 0.32935(14) 0.46713(10) 0.68438(8) 0.0182(2) Uani 1 1 d . . . . .
C3 C 1.20930(15) 0.81886(12) 1.31619(9) 0.0248(3) Uani 1 1 d . . . . .
H3 H 1.283551 0.810420 1.371819 0.030 Uiso 1 1 calc R U . . .
C16 C 1.05217(14) 1.06557(11) 1.22620(9) 0.0220(3) Uani 1 1 d . . . . .
H16 H 1.113258 1.135703 1.277907 0.026 Uiso 1 1 calc R U . . .
C15 C 0.94064(14) 1.07816(10) 1.14923(8) 0.0205(2) Uani 1 1 d . . . . .
H15 H 0.923778 1.156797 1.148429 0.025 Uiso 1 1 calc R U . . .
C30 C 0.50302(15) 0.25928(10) 0.42033(9) 0.0215(3) Uani 1 1 d . . . . .
H30 H 0.427530 0.196946 0.368186 0.026 Uiso 1 1 calc R U . . .
C10 C 0.63990(14) 0.88441(11) 0.91363(8) 0.0190(2) Uani 1 1 d . . . . .
C23 C 0.83805(14) 0.54151(10) 0.65046(8) 0.0197(2) Uani 1 1 d . . . . .
H23 H 0.952380 0.558425 0.643380 0.024 Uiso 1 1 calc R U . . .
C12 C 0.84753(14) 0.97414(10) 1.06878(8) 0.0184(2) Uani 1 1 d . . . . .
C4 C 1.12108(14) 0.71679(11) 1.23977(9) 0.0226(3) Uani 1 1 d . . . . .
H4 H 1.135174 0.638978 1.243598 0.027 Uiso 1 1 calc R U . . .
C28 C 0.27435(14) 0.30146(10) 0.52339(9) 0.0210(2) Uani 1 1 d . . . . .
H28 H 0.198041 0.237665 0.473202 0.025 Uiso 1 1 calc R U . . .
C22 C 0.78323(14) 0.60986(10) 0.73437(8) 0.0189(2) Uani 1 1 d . . . . .
H22 H 0.860219 0.672986 0.784786 0.023 Uiso 1 1 calc R U . . .
C8 C 0.78131(13) 0.75359(10) 0.99171(8) 0.0184(2) Uani 1 1 d . . . . .
C19 C 0.38182(14) 0.63630(10) 0.84210(8) 0.0187(2) Uani 1 1 d . . . . .
C2 C 1.18979(14) 0.93307(11) 1.31187(9) 0.0236(3) Uani 1 1 d . . . . .
H2 H 1.251886 1.002044 1.364432 0.028 Uiso 1 1 calc R U . . .
O35 O 0.39088(10) 0.17398(7) 0.73744(6) 0.0234(2) Uani 1 1 d . . . . .
O37 O 0.52345(10) 0.14629(7) 0.87813(6) 0.0225(2) Uani 1 1 d . . . . .
C38 C 0.33650(15) 0.04469(11) 0.69280(9) 0.0237(3) Uani 1 1 d . . . . .
H38A H 0.268640 0.016855 0.736038 0.028 Uiso 1 1 calc R U . . .
H38B H 0.436480 0.000070 0.685848 0.028 Uiso 1 1 calc R U . . .
C36 C 0.48393(13) 0.21308(10) 0.83039(8) 0.0200(2) Uani 1 1 d . . . . .
C21 C 0.61121(14) 0.58878(10) 0.74858(8) 0.0177(2) Uani 1 1 d . . . . .
C40 C 0.53152(15) 0.34634(11) 0.86970(9) 0.0247(3) Uani 1 1 d . . . . .
H40A H 0.557374 0.373846 0.814472 0.037 Uiso 1 1 calc R U . . .
H40B H 0.631957 0.367700 0.923887 0.037 Uiso 1 1 calc R U . . .
H40C H 0.436596 0.385352 0.896657 0.037 Uiso 1 1 calc R U . . .
C39 C 0.2303(2) 0.02364(13) 0.59024(10) 0.0372(3) Uani 1 1 d . . . . .
H39A H 0.299823 0.049939 0.547835 0.056 Uiso 1 1 calc R U . . .
H39B H 0.133484 0.069858 0.598195 0.056 Uiso 1 1 calc R U . . .
H39C H 0.188489 -0.062612 0.557810 0.056 Uiso 1 1 calc R U . . .
C31 C 0.66941(15) 0.28391(11) 0.40844(9) 0.0230(3) Uani 1 1 d . . . . .
H31 H 0.706620 0.238533 0.348430 0.028 Uiso 1 1 calc R U . . .
C18 C 0.27334(13) 0.54025(10) 0.76941(8) 0.0191(2) Uani 1 1 d . . . . .
H18 H 0.159559 0.524267 0.777826 0.023 Uiso 1 1 calc R U . . .
C24 C 0.72787(14) 0.44437(10) 0.57214(8) 0.0189(2) Uani 1 1 d . . . . .
C26 C 0.49987(13) 0.49145(10) 0.67261(8) 0.0173(2) Uani 1 1 d . . . . .

loop_
_atom_site_aniso_label
_atom_site_aniso_U_11
_atom_site_aniso_U_22
_atom_site_aniso_U_33
_atom_site_aniso_U_23
_atom_site_aniso_U_13
_atom_site_aniso_U_12
O33 0.0218(4) 0.0221(5) 0.0180(4) 0.0000(3) 0.0027(3) 0.0028(3)
O34 0.0270(4) 0.0183(4) 0.0185(4) 0.0045(3) -0.0040(3) 0.0044(3)
C25 0.0210(5) 0.0149(6) 0.0164(5) 0.0059(4) -0.0002(4) 0.0044(4)
C9 0.0183(5) 0.0174(6) 0.0158(5) 0.0026(4) 0.0028(4) 0.0025(4)
C13 0.0169(5) 0.0192(6) 0.0162(5) 0.0040(5) 0.0037(4) 0.0019(4)
C20 0.0202(5) 0.0158(6) 0.0171(5) 0.0057(4) -0.0010(4) 0.0030(4)
C11 0.0225(5) 0.0166(6) 0.0178(5) 0.0044(4) 0.0030(4) 0.0029(4)
C7 0.0209(5) 0.0169(6) 0.0187(5) 0.0025(4) 0.0027(4) 0.0026(4)
C6 0.0236(5) 0.0184(6) 0.0222(6) 0.0069(5) 0.0057(4) 0.0058(4)
C14 0.0168(5) 0.0205(6) 0.0170(5) 0.0045(4) 0.0042(4) 0.0032(4)
C1 0.0191(5) 0.0230(6) 0.0177(5) 0.0048(5) 0.0032(4) 0.0022(4)
C5 0.0182(5) 0.0243(6) 0.0191(6) 0.0074(5) 0.0053(4) 0.0054(4)
C32 0.0222(5) 0.0232(6) 0.0203(6) 0.0085(5) 0.0039(4) 0.0055(4)
C27 0.0182(5) 0.0190(6) 0.0211(6) 0.0065(5) -0.0007(4) 0.0006(4)
C29 0.0228(5) 0.0165(6) 0.0173(5) 0.0055(4) -0.0005(4) 0.0045(4)
C17 0.0198(5) 0.0165(6) 0.0173(5) 0.0060(4) -0.0006(4) 0.0028(4)
C3 0.0221(5) 0.0333(7) 0.0193(6) 0.0099(5) 0.0011(4) 0.0065(5)
C16 0.0235(5) 0.0198(6) 0.0179(5) 0.0014(4) 0.0017(4) -0.0005(4)
C15 0.0235(5) 0.0155(6) 0.0197(5) 0.0028(4) 0.0030(4) 0.0008(4)
C30 0.0272(6) 0.0161(6) 0.0177(5) 0.0034(4) -0.0012(4) 0.0029(4)
C10 0.0199(5) 0.0210(6) 0.0158(5) 0.0057(4) 0.0027(4) 0.0045(4)
C23 0.0178(5) 0.0214(6) 0.0201(5) 0.0080(5) 0.0016(4) 0.0023(4)
C12 0.0196(5) 0.0177(6) 0.0171(5) 0.0040(4) 0.0045(4) 0.0032(4)
C4 0.0226(5) 0.0247(7) 0.0226(6) 0.0096(5) 0.0044(4) 0.0070(4)
C28 0.0226(5) 0.0174(6) 0.0188(5) 0.0044(4) -0.0033(4) -0.0005(4)
C22 0.0193(5) 0.0165(6) 0.0185(5) 0.0050(4) -0.0008(4) 0.0007(4)
C8 0.0179(5) 0.0191(6) 0.0172(5) 0.0043(4) 0.0041(4) 0.0028(4)
C19 0.0216(5) 0.0176(6) 0.0165(5) 0.0050(4) 0.0020(4) 0.0057(4)
C2 0.0220(5) 0.0270(7) 0.0176(5) 0.0039(5) 0.0003(4) 0.0010(5)
O35 0.0276(4) 0.0206(5) 0.0203(4) 0.0068(3) -0.0006(3) 0.0031(3)
O37 0.0260(4) 0.0204(4) 0.0202(4) 0.0067(3) 0.0013(3) 0.0041(3)
C38 0.0275(6) 0.0201(6) 0.0213(6) 0.0054(5) 0.0015(4) 0.0030(4)
C36 0.0190(5) 0.0224(6) 0.0187(5) 0.0064(5) 0.0040(4) 0.0050(4)
C21 0.0197(5) 0.0161(6) 0.0172(5) 0.0066(4) 0.0003(4) 0.0032(4)
C40 0.0283(6) 0.0191(6) 0.0265(6) 0.0075(5) 0.0044(5) 0.0033(5)
C39 0.0496(8) 0.0302(8) 0.0246(7) 0.0067(5) -0.0073(6) 0.0011(6)
C31 0.0291(6) 0.0221(6) 0.0173(5) 0.0052(5) 0.0044(4) 0.0071(5)
C18 0.0167(5) 0.0209(6) 0.0191(5) 0.0070(5) 0.0006(4) 0.0029(4)
C24 0.0215(5) 0.0188(6) 0.0171(5) 0.0078(4) 0.0010(4) 0.0044(4)
C26 0.0193(5) 0.0161(6) 0.0164(5) 0.0067(4) 0.0000(4) 0.0033(4)

loop_
_atom_type_symbol
_atom_type_description
_atom_type_scat_dispersion_real
_atom_type_scat_dispersion_imag
_atom_type_scat_source
C C 0.0181 0.0091 'International Tables Vol C Tables 4.2.6.8 and 6.1.1.4'
H H 0.0000 0.0000 'International Tables Vol C Tables 4.2.6.8 and 6.1.1.4'
O O 0.0492 0.0322 'International Tables Vol C Tables 4.2.6.8 and 6.1.1.4'

loop_
_geom_angle_atom_site_label_1
_geom_angle_atom_site_label_2
_geom_angle_atom_site_label_3
_geom_angle
_geom_angle_site_symmetry_1
_geom_angle_site_symmetry_3
_geom_angle_publ_flag
C29 C25 C26 120.15(10) . . ?
C24 C25 C29 119.60(10) . . ?
C24 C25 C26 120.23(10) . . ?
C10 C9 C20 119.31(9) . . ?
C10 C9 C8 118.83(10) . . ?
C8 C9 C20 121.81(10) . . ?
C12 C13 C14 119.79(10) . . ?
C12 C13 C8 119.68(10) . . ?
C8 C13 C14 120.51(10) . . ?
C19 C20 C9 119.07(10) . . ?
C19 C20 C21 118.59(10) . . ?
C21 C20 C9 122.32(10) . . ?
C10 C11 C12 120.76(10) . . ?
C6 C7 C8 121.73(11) . . ?
C7 C6 C5 121.57(11) . . ?
C1 C14 C13 119.98(11) . . ?
C5 C14 C13 120.21(10) . . ?
C5 C14 C1 119.79(10) . . ?
C14 C1 C16 118.66(10) . . ?
C2 C1 C14 118.75(11) . . ?
C2 C1 C16 122.57(11) . . ?
C14 C5 C6 118.18(10) . . ?
C4 C5 C6 122.50(11) . . ?
C4 C5 C14 119.32(11) . . ?
C31 C32 C24 120.78(10) . . ?
C28 C27 C17 121.10(10) . . ?
C25 C29 C28 118.23(10) . . ?
C30 C29 C25 119.08(10) . . ?
C30 C29 C28 122.68(10) . . ?
C18 C17 C27 122.10(10) . . ?
C18 C17 C26 119.17(10) . . ?
C26 C17 C27 118.72(10) . . ?
C2 C3 C4 120.42(10) . . ?
C15 C16 C1 121.43(11) . . ?
C16 C15 C12 120.94(11) . . ?
C31 C30 C29 121.01(10) . . ?
O34 C10 C9 117.56(10) . . ?
O34 C10 C11 121.03(10) . . ?
C11 C10 C9 121.40(10) . . ?
C22 C23 C24 121.76(10) . . ?
C13 C12 C15 119.18(10) . . ?
C11 C12 C13 119.34(10) . . ?
C11 C12 C15 121.48(10) . . ?
C3 C4 C5 120.58(11) . . ?
C27 C28 C29 121.74(10) . . ?
C23 C22 C21 121.43(10) . . ?
C9 C8 C13 119.94(10) . . ?
C9 C8 C7 122.29(10) . . ?
C13 C8 C7 117.74(10) . . ?
O33 C19 C20 122.63(10) . . ?
O33 C19 C18 115.83(10) . . ?
C18 C19 C20 121.54(10) . . ?
C3 C2 C1 121.13(11) . . ?
C36 O35 C38 116.61(9) . . ?
O35 C38 C39 106.62(10) . . ?
O35 C36 C40 112.52(10) . . ?
O37 C36 O35 123.26(11) . . ?
O37 C36 C40 124.21(10) . . ?
C20 C21 C22 121.83(10) . . ?
C20 C21 C26 120.26(10) . . ?
C26 C21 C22 117.90(10) . . ?
C32 C31 C30 120.22(11) . . ?
C19 C18 C17 120.86(10) . . ?
C25 C24 C23 118.21(10) . . ?
C32 C24 C25 119.28(10) . . ?
C32 C24 C23 122.50(10) . . ?
C25 C26 C21 120.44(10) . . ?
C17 C26 C25 119.99(10) . . ?
C17 C26 C21 119.56(10) . . ?

loop_
_geom_bond_atom_site_label_1
_geom_bond_atom_site_label_2
_geom_bond_distance
_geom_bond_site_symmetry_2
_geom_bond_publ_flag
O33 C19 1.3665(13) . ?
O34 C10 1.3640(13) . ?
C25 C29 1.4245(15) . ?
C25 C24 1.4188(16) . ?
C25 C26 1.4257(16) . ?
C9 C20 1.4965(15) . ?
C9 C10 1.3960(16) . ?
C9 C8 1.4164(15) . ?
C13 C14 1.4282(15) . ?
C13 C12 1.4175(16) . ?
C13 C8 1.4225(16) . ?
C20 C19 1.4014(16) . ?
C20 C21 1.4101(16) . ?
C11 C10 1.3915(16) . ?
C11 C12 1.3931(15) . ?
C7 C6 1.3586(16) . ?
C7 C8 1.4353(16) . ?
C6 C5 1.4334(16) . ?
C14 C1 1.4252(16) . ?
C14 C5 1.4182(16) . ?
C1 C16 1.4361(17) . ?
C1 C2 1.4024(16) . ?
C5 C4 1.4045(15) . ?
C32 C31 1.3874(16) . ?
C32 C24 1.4032(16) . ?
C27 C17 1.4385(15) . ?
C27 C28 1.3519(17) . ?
C29 C30 1.3985(16) . ?
C29 C28 1.4380(16) . ?
C17 C18 1.3936(16) . ?
C17 C26 1.4205(15) . ?
C3 C4 1.3877(18) . ?
C3 C2 1.3865(18) . ?
C16 C15 1.3562(16) . ?
C15 C12 1.4384(15) . ?
C30 C31 1.3898(17) . ?
C23 C22 1.3577(16) . ?
C23 C24 1.4355(16) . ?
C22 C21 1.4376(15) . ?
C19 C18 1.3907(15) . ?
O35 C38 1.4534(15) . ?
O35 C36 1.3281(14) . ?
O37 C36 1.2214(14) . ?
C38 C39 1.5031(16) . ?
C36 C40 1.4863(17) . ?
C21 C26 1.4271(15) . ?
